data_7218819
loop_
_publ_author_name
'Rao, Yin'
'Liu, Meilin'
'Wu, Lu'
'Yin, Guo-Dong'

_publ_section_title
;
 Catalyst-free one-pot domino reactions for selective synthesis of
 functionalized 2,8-oxazabicyclo[3.3.1]nonanes and
 5H-indeno[1,2-b]pyridin-5-ones
;
_journal_name_full 'RSC Adv.'
_journal_paper_doi 10.1039/C4RA13166E
_journal_year 2014
_chemical_formula_sum 'C23 H23 N O2'
_chemical_formula_weight 345.42
_chemical_name_systematic
; 
 ? 
;
_space_group_IT_number 29
_symmetry_cell_setting orthorhombic
_symmetry_space_group_name_Hall 'P 2c -2ac'
_symmetry_space_group_name_H-M 'P c a 21'
_atom_sites_solution_hydrogens geom
_atom_sites_solution_primary direct
_atom_sites_solution_secondary difmap
_audit_creation_method SHELXL-97
_cell_angle_alpha 90.00
_cell_angle_beta 90.00
_cell_angle_gamma 90.00
_cell_formula_units_Z 8
_cell_length_a 33.520(5)
_cell_length_b 7.2362(10)
_cell_length_c 15.699(2)
_cell_measurement_reflns_used 7045
_cell_measurement_temperature 296(2)
_cell_measurement_theta_max 26.26
_cell_measurement_theta_min 2.43
_cell_volume 3807.9(9)
_computing_cell_refinement 'Bruker SAINT'
_computing_data_collection 'Bruker APEX2'
_computing_data_reduction 'Bruker SAINT'
_computing_molecular_graphics 'Bruker SHELXTL'
_computing_publication_material 'Bruker SHELXTL'
_computing_structure_refinement 'SHELXL-97 (Sheldrick, 1997)'
_computing_structure_solution 'SHELXS-97 (Sheldrick, 1990)'
_diffrn_ambient_temperature 296(2)
_diffrn_measured_fraction_theta_full 0.997
_diffrn_measured_fraction_theta_max 0.997
_diffrn_measurement_device_type 'Bruker APEX-II CCD'
_diffrn_measurement_method '\f and \w scans'
_diffrn_radiation_monochromator graphite
_diffrn_radiation_source 'fine-focus sealed tube'
_diffrn_radiation_type MoK\a
_diffrn_radiation_wavelength 0.71073
_diffrn_reflns_av_R_equivalents 0.0518
_diffrn_reflns_av_sigmaI/netI 0.0468
_diffrn_reflns_limit_h_max 43
_diffrn_reflns_limit_h_min -43
_diffrn_reflns_limit_k_max 9
_diffrn_reflns_limit_k_min -9
_diffrn_reflns_limit_l_max 20
_diffrn_reflns_limit_l_min -18
_diffrn_reflns_number 32705
_diffrn_reflns_theta_full 27.71
_diffrn_reflns_theta_max 27.71
_diffrn_reflns_theta_min 1.21
_diffrn_standards_number 0
_exptl_absorpt_coefficient_mu 0.076
_exptl_absorpt_correction_T_max 0.9924
_exptl_absorpt_correction_T_min 0.9886
_exptl_absorpt_correction_type none
_exptl_crystal_density_diffrn 1.205
_exptl_crystal_density_meas 0
_exptl_crystal_density_method 'not measured'
_exptl_crystal_F_000 1472
_exptl_crystal_size_max 0.15
_exptl_crystal_size_mid 0.15
_exptl_crystal_size_min 0.10
_refine_diff_density_max 0.162
_refine_diff_density_min -0.178
_refine_diff_density_rms 0.036
_refine_ls_abs_structure_details 'Flack H D (1983), Acta Cryst. A39, 876-881'
_refine_ls_abs_structure_Flack -0.1(13)
_refine_ls_extinction_method none
_refine_ls_goodness_of_fit_ref 1.024
_refine_ls_hydrogen_treatment mixed
_refine_ls_matrix_type full
_refine_ls_number_parameters 479
_refine_ls_number_reflns 8432
_refine_ls_number_restraints 3
_refine_ls_restrained_S_all 1.024
_refine_ls_R_factor_all 0.0753
_refine_ls_R_factor_gt 0.0496
_refine_ls_shift/su_max 0.000
_refine_ls_shift/su_mean 0.000
_refine_ls_structure_factor_coef Fsqd
_refine_ls_weighting_details 'calc w=1/[\s^2^(Fo^2^)+(0.0527P)^2^+0.7595P] where P=(Fo^2^+2Fc^2^)/3'
_refine_ls_weighting_scheme calc
_refine_ls_wR_factor_gt 0.1132
_refine_ls_wR_factor_ref 0.1282
_reflns_number_gt 6197
_reflns_number_total 8432
_reflns_threshold_expression >2sigma(I)
_cod_data_source_file c4ra13166e3.cif
_cod_data_source_block e:\140427a\work\t
_cod_depositor_comments
;
The following automatic conversions were performed:

'_symmetry_cell_setting' value 'Orthorhombic' changed to
'orthorhombic' according to
/usr/data/users/saulius/crontab/automatic-downloads/rss-feeds/RSC/lib/dictionaries/cif_core.dic
dictionary named 'cif_core.dic' version 2.4.2 from 2011-04-26.

Automatic conversion script
Id: cif_fix_values 2827 2014-09-09 07:05:25Z andrius 
;
_cod_original_sg_symbol_H-M Pca2(1)
_cod_database_code 7218819

loop_
_symmetry_equiv_pos_as_xyz
'x, y, z'
'-x, -y, z+1/2'
'-x+1/2, y, z+1/2'
'x+1/2, -y, z'

loop_
_atom_site_label
_atom_site_type_symbol
_atom_site_fract_x
_atom_site_fract_y
_atom_site_fract_z
_atom_site_U_iso_or_equiv
_atom_site_adp_type
_atom_site_occupancy
_atom_site_symmetry_multiplicity
_atom_site_calc_flag
_atom_site_refinement_flags
C1 C 0.47389(7) 0.5609(3) 0.97494(16) 0.0388(6) Uani 1 1 d .
C2 C 0.46585(6) 0.3841(3) 0.99839(18) 0.0380(5) Uani 1 1 d .
C3 C 0.43751(8) 0.3349(3) 1.06886(19) 0.0511(7) Uani 1 1 d .
H3A H 0.4527 0.3114 1.1204 0.061 Uiso 1 1 calc R
H3B H 0.4237 0.2218 1.0539 0.061 Uiso 1 1 calc R
C4 C 0.40664(8) 0.4864(3) 1.0869(2) 0.0501(7) Uani 1 1 d .
C5 C 0.42871(8) 0.6702(4) 1.0917(2) 0.0554(7) Uani 1 1 d .
H5A H 0.4092 0.7685 1.0971 0.066 Uiso 1 1 calc R
H5B H 0.4449 0.6709 1.1430 0.066 Uiso 1 1 calc R
C6 C 0.45479(7) 0.7118(3) 1.01797(19) 0.0467(6) Uani 1 1 d .
C7 C 0.38586(11) 0.4460(5) 1.1716(2) 0.0866(12) Uani 1 1 d .
H7A H 0.3703 0.3354 1.1663 0.130 Uiso 1 1 calc R
H7B H 0.3687 0.5476 1.1861 0.130 Uiso 1 1 calc R
H7C H 0.4055 0.4298 1.2154 0.130 Uiso 1 1 calc R
C8 C 0.37571(9) 0.4942(4) 1.0164(3) 0.0731(11) Uani 1 1 d .
H8A H 0.3888 0.5090 0.9625 0.110 Uiso 1 1 calc R
H8B H 0.3582 0.5970 1.0260 0.110 Uiso 1 1 calc R
H8C H 0.3605 0.3817 1.0161 0.110 Uiso 1 1 calc R
C9 C 0.50278(6) 0.5906(3) 0.90241(17) 0.0411(5) Uani 1 1 d .
H9 H 0.5146 0.7143 0.9064 0.049 Uiso 1 1 calc R
C10 C 0.53525(6) 0.4453(3) 0.90887(17) 0.0397(5) Uani 1 1 d .
H10A H 0.5486 0.4541 0.9636 0.048 Uiso 1 1 calc R
H10B H 0.5549 0.4636 0.8643 0.048 Uiso 1 1 calc R
C11 C 0.51567(6) 0.2564(3) 0.89934(17) 0.0384(5) Uani 1 1 d .
C12 C 0.48279(7) 0.5666(4) 0.81674(18) 0.0465(6) Uani 1 1 d .
C13 C 0.48241(7) 0.3934(4) 0.77851(18) 0.0497(7) Uani 1 1 d .
C14 C 0.46493(9) 0.3647(5) 0.6994(2) 0.0692(9) Uani 1 1 d .
H14 H 0.4655 0.2489 0.6738 0.083 Uiso 1 1 calc R
C15 C 0.44662(12) 0.5125(7) 0.6597(3) 0.0856(13) Uani 1 1 d .
H15 H 0.4342 0.4950 0.6073 0.103 Uiso 1 1 calc R
C16 C 0.44644(11) 0.6839(6) 0.6960(2) 0.0895(13) Uani 1 1 d .
H16 H 0.4341 0.7820 0.6682 0.107 Uiso 1 1 calc R
C17 C 0.46451(9) 0.7122(5) 0.7741(2) 0.0656(9) Uani 1 1 d .
H17 H 0.4644 0.8295 0.7982 0.079 Uiso 1 1 calc R
C18 C 0.54551(6) 0.1002(3) 0.91022(17) 0.0420(6) Uani 1 1 d .
C19 C 0.56803(9) 0.0374(4) 0.8424(2) 0.0635(8) Uani 1 1 d .
H19 H 0.5638 0.0846 0.7880 0.076 Uiso 1 1 calc R
C20 C 0.59740(9) -0.0981(5) 0.8560(3) 0.0809(11) Uani 1 1 d .
H20 H 0.6129 -0.1397 0.8108 0.097 Uiso 1 1 calc R
C21 C 0.60313(9) -0.1686(4) 0.9359(3) 0.0773(11) Uani 1 1 d .
H21 H 0.6222 -0.2601 0.9443 0.093 Uiso 1 1 calc R
C22 C 0.58165(8) -0.1079(4) 1.0024(3) 0.0670(9) Uani 1 1 d .
H22 H 0.5862 -0.1552 1.0566 0.080 Uiso 1 1 calc R
C23 C 0.55270(7) 0.0258(3) 0.9897(2) 0.0482(6) Uani 1 1 d .
H23 H 0.5377 0.0664 1.0359 0.058 Uiso 1 1 calc R
C24 C 0.77475(6) 1.0367(3) 0.91720(15) 0.0319(5) Uani 1 1 d .
C25 C 0.78250(6) 0.8578(3) 0.89506(16) 0.0339(5) Uani 1 1 d .
C26 C 0.81086(7) 0.8072(3) 0.82517(17) 0.0407(6) Uani 1 1 d .
H26A H 0.7957 0.7819 0.7738 0.049 Uiso 1 1 calc R
H26B H 0.8247 0.6945 0.8409 0.049 Uiso 1 1 calc R
C27 C 0.84172(7) 0.9566(3) 0.80575(18) 0.0424(6) Uani 1 1 d .
C28 C 0.81954(8) 1.1398(3) 0.79802(18) 0.0490(7) Uani 1 1 d .
H28A H 0.8389 1.2379 0.7903 0.059 Uiso 1 1 calc R
H28B H 0.8030 1.1360 0.7474 0.059 Uiso 1 1 calc R
C29 C 0.79360(7) 1.1866(3) 0.87340(17) 0.0405(6) Uani 1 1 d .
C30 C 0.86228(9) 0.9099(4) 0.7210(2) 0.0680(9) Uani 1 1 d .
H30A H 0.8819 1.0027 0.7082 0.102 Uiso 1 1 calc R
H30B H 0.8428 0.9062 0.6763 0.102 Uiso 1 1 calc R
H30C H 0.8751 0.7916 0.7255 0.102 Uiso 1 1 calc R
C31 C 0.87290(8) 0.9674(4) 0.8763(3) 0.0676(9) Uani 1 1 d .
H31A H 0.8599 0.9887 0.9299 0.101 Uiso 1 1 calc R
H31B H 0.8910 1.0671 0.8646 0.101 Uiso 1 1 calc R
H31C H 0.8874 0.8533 0.8787 0.101 Uiso 1 1 calc R
C32 C 0.74559(6) 1.0742(3) 0.98924(15) 0.0346(5) Uani 1 1 d .
H32 H 0.7334 1.1961 0.9815 0.041 Uiso 1 1 calc R
C33 C 0.71351(6) 0.9254(3) 0.98648(16) 0.0351(5) Uani 1 1 d .
H33A H 0.6999 0.9278 0.9320 0.042 Uiso 1 1 calc R
H33B H 0.6940 0.9463 1.0311 0.042 Uiso 1 1 calc R
C34 C 0.73402(6) 0.7392(3) 0.99935(17) 0.0359(5) Uani 1 1 d .
C35 C 0.76488(7) 1.0635(3) 1.07557(17) 0.0408(6) Uani 1 1 d .
C36 C 0.76728(7) 0.8939(4) 1.11611(17) 0.0441(6) Uani 1 1 d .
C37 C 0.78459(8) 0.8797(5) 1.1966(2) 0.0636(8) Uani 1 1 d .
H37 H 0.7867 0.7651 1.2230 0.076 Uiso 1 1 calc R
C38 C 0.79864(10) 1.0363(6) 1.2369(2) 0.0796(11) Uani 1 1 d .
H38 H 0.8102 1.0273 1.2906 0.096 Uiso 1 1 calc R
C39 C 0.79552(10) 1.2067(6) 1.1974(2) 0.0759(10) Uani 1 1 d .
H39 H 0.8044 1.3125 1.2251 0.091 Uiso 1 1 calc R
C40 C 0.77930(8) 1.2195(4) 1.11755(19) 0.0557(7) Uani 1 1 d .
H40 H 0.7779 1.3341 1.0909 0.067 Uiso 1 1 calc R
C41 C 0.70374(6) 0.5818(3) 0.99635(17) 0.0374(5) Uani 1 1 d .
C42 C 0.68710(8) 0.5121(4) 1.0703(2) 0.0516(7) Uani 1 1 d .
H42 H 0.6957 0.5549 1.1231 0.062 Uiso 1 1 calc R
C43 C 0.65755(8) 0.3779(4) 1.0654(2) 0.0679(9) Uani 1 1 d .
H43 H 0.6466 0.3302 1.1152 0.081 Uiso 1 1 calc R
C44 C 0.64441(8) 0.3151(4) 0.9881(3) 0.0631(8) Uani 1 1 d .
H44 H 0.6244 0.2261 0.9853 0.076 Uiso 1 1 calc R
C45 C 0.66072(8) 0.3836(3) 0.9152(2) 0.0577(8) Uani 1 1 d .
H45 H 0.6517 0.3415 0.8627 0.069 Uiso 1 1 calc R
C46 C 0.69050(8) 0.5150(3) 0.9189(2) 0.0459(6) Uani 1 1 d .
H46 H 0.7018 0.5591 0.8687 0.055 Uiso 1 1 calc R
N1 N 0.48384(6) 0.2378(2) 0.95981(15) 0.0452(5) Uani 1 1 d D
H1A H 0.4742(7) 0.131(2) 0.9721(17) 0.054 Uiso 1 1 d D
N2 N 0.76400(5) 0.7150(2) 0.93455(14) 0.0408(5) Uani 1 1 d D
H2A H 0.7714(7) 0.6027(18) 0.9229(16) 0.049 Uiso 1 1 d D
O1 O 0.45984(6) 0.8734(2) 0.99462(18) 0.0738(6) Uani 1 1 d .
O2 O 0.50031(6) 0.2391(2) 0.81378(13) 0.0568(5) Uani 1 1 d .
O3 O 0.78810(6) 1.3494(2) 0.89280(15) 0.0637(6) Uani 1 1 d .
O4 O 0.75224(5) 0.7327(2) 1.08293(12) 0.0512(4) Uani 1 1 d .

loop_
_atom_site_aniso_label
_atom_site_aniso_U_11
_atom_site_aniso_U_22
_atom_site_aniso_U_33
_atom_site_aniso_U_23
_atom_site_aniso_U_13
_atom_site_aniso_U_12
C1 0.0405(11) 0.0251(10) 0.0509(17) 0.0038(10) -0.0039(10) -0.0012(9)
C2 0.0361(10) 0.0261(10) 0.0517(15) 0.0005(11) 0.0012(11) 0.0028(8)
C3 0.0516(14) 0.0381(13) 0.0635(19) 0.0115(13) 0.0112(13) 0.0072(11)
C4 0.0467(14) 0.0426(14) 0.061(2) 0.0053(12) 0.0111(13) 0.0071(10)
C5 0.0589(16) 0.0429(14) 0.064(2) -0.0099(13) 0.0066(14) 0.0105(12)
C6 0.0471(13) 0.0285(11) 0.0646(19) -0.0061(11) -0.0027(12) 0.0006(10)
C7 0.084(2) 0.088(3) 0.087(3) 0.012(2) 0.038(2) 0.014(2)
C8 0.0484(16) 0.072(2) 0.100(3) -0.0001(18) -0.0101(18) 0.0030(13)
C9 0.0416(11) 0.0249(9) 0.0566(16) 0.0059(11) 0.0022(11) -0.0054(9)
C10 0.0345(11) 0.0352(11) 0.0495(16) -0.0002(11) -0.0015(11) -0.0045(9)
C11 0.0374(11) 0.0287(10) 0.0493(15) -0.0018(10) -0.0034(11) -0.0009(8)
C12 0.0420(13) 0.0474(15) 0.0502(17) 0.0150(13) 0.0046(11) 0.0020(11)
C13 0.0393(13) 0.0619(17) 0.0480(17) 0.0086(13) -0.0015(12) 0.0019(11)
C14 0.0579(17) 0.093(2) 0.057(2) -0.0037(17) -0.0061(15) 0.0051(16)
C15 0.076(2) 0.137(4) 0.044(2) 0.008(2) -0.0012(17) 0.034(2)
C16 0.083(2) 0.126(4) 0.059(2) 0.039(2) 0.0056(19) 0.045(2)
C17 0.0668(18) 0.0685(19) 0.062(2) 0.0271(16) 0.0144(16) 0.0197(15)
C18 0.0351(11) 0.0298(10) 0.0611(18) -0.0113(11) 0.0031(11) -0.0016(8)
C19 0.0629(18) 0.0592(17) 0.068(2) -0.0141(16) 0.0120(15) 0.0062(15)
C20 0.0567(17) 0.067(2) 0.119(3) -0.040(2) 0.0204(19) 0.0074(15)
C21 0.0493(16) 0.0410(16) 0.142(4) -0.012(2) -0.011(2) 0.0047(12)
C22 0.0445(14) 0.0457(14) 0.111(3) 0.0086(17) -0.0168(17) -0.0012(11)
C23 0.0400(12) 0.0415(13) 0.0630(19) -0.0008(13) -0.0057(13) -0.0016(9)
C24 0.0359(10) 0.0257(10) 0.0339(13) 0.0006(9) 0.0029(9) -0.0001(8)
C25 0.0309(10) 0.0248(9) 0.0460(14) -0.0017(10) 0.0025(9) -0.0014(8)
C26 0.0387(11) 0.0292(11) 0.0542(17) -0.0065(10) 0.0095(11) 0.0002(9)
C27 0.0397(12) 0.0367(12) 0.0508(17) -0.0002(11) 0.0116(11) -0.0008(10)
C28 0.0605(16) 0.0351(13) 0.0513(17) 0.0069(12) 0.0120(12) -0.0048(11)
C29 0.0437(12) 0.0260(10) 0.0518(16) 0.0006(10) 0.0008(11) 0.0015(9)
C30 0.0710(18) 0.0591(17) 0.074(2) -0.0029(16) 0.0350(17) -0.0033(15)
C31 0.0440(15) 0.0740(19) 0.085(3) -0.0013(17) 0.0012(16) -0.0063(13)
C32 0.0374(10) 0.0236(9) 0.0426(14) -0.0037(10) 0.0049(10) 0.0031(8)
C33 0.0330(10) 0.0292(10) 0.0431(14) -0.0043(10) 0.0028(10) 0.0029(8)
C34 0.0333(10) 0.0282(10) 0.0462(14) 0.0022(10) 0.0025(10) -0.0003(8)
C35 0.0350(11) 0.0448(14) 0.0426(15) -0.0068(12) 0.0075(10) -0.0042(10)
C36 0.0376(12) 0.0520(15) 0.0426(16) -0.0013(12) 0.0010(11) -0.0072(10)
C37 0.0500(15) 0.088(2) 0.053(2) 0.0174(16) -0.0036(14) -0.0198(15)
C38 0.071(2) 0.122(3) 0.046(2) -0.002(2) -0.0096(17) -0.034(2)
C39 0.080(2) 0.098(3) 0.050(2) -0.0145(19) -0.0007(16) -0.0371(19)
C40 0.0594(16) 0.0573(17) 0.0503(18) -0.0105(14) 0.0078(14) -0.0152(13)
C41 0.0324(10) 0.0274(10) 0.0524(15) 0.0009(11) 0.0043(11) 0.0015(8)
C42 0.0509(15) 0.0487(15) 0.0552(18) 0.0054(12) 0.0120(13) -0.0047(11)
C43 0.0495(15) 0.0582(18) 0.096(3) 0.0234(18) 0.0199(16) -0.0090(13)
C44 0.0389(12) 0.0407(13) 0.110(3) 0.0046(17) 0.0077(16) -0.0096(10)
C45 0.0442(13) 0.0433(14) 0.086(2) -0.0138(15) -0.0080(14) -0.0038(11)
C46 0.0405(12) 0.0401(13) 0.0570(18) -0.0050(12) 0.0040(12) -0.0027(9)
N1 0.0403(10) 0.0212(9) 0.0740(16) 0.0035(9) 0.0122(10) -0.0005(8)
N2 0.0390(10) 0.0192(8) 0.0642(15) 0.0033(9) 0.0145(9) 0.0019(7)
O1 0.0760(13) 0.0227(8) 0.1227(19) -0.0014(11) 0.0163(14) -0.0009(8)
O2 0.0655(11) 0.0468(10) 0.0581(13) -0.0073(9) -0.0191(10) 0.0039(8)
O3 0.0784(13) 0.0219(8) 0.0908(16) 0.0004(9) 0.0265(11) -0.0010(8)
O4 0.0567(10) 0.0418(9) 0.0551(12) 0.0100(8) -0.0138(9) -0.0013(8)

loop_
_atom_type_symbol
_atom_type_description
_atom_type_scat_dispersion_real
_atom_type_scat_dispersion_imag
_atom_type_scat_source
C C 0.0033 0.0016 'International Tables Vol C Tables 4.2.6.8 and 6.1.1.4'
H H 0.0000 0.0000 'International Tables Vol C Tables 4.2.6.8 and 6.1.1.4'
N N 0.0061 0.0033 'International Tables Vol C Tables 4.2.6.8 and 6.1.1.4'
O O 0.0106 0.0060 'International Tables Vol C Tables 4.2.6.8 and 6.1.1.4'

loop_
_geom_angle_atom_site_label_1
_geom_angle_atom_site_label_2
_geom_angle_atom_site_label_3
_geom_angle
C2 C1 C6 120.1(2)
C2 C1 C9 117.7(2)
C6 C1 C9 122.2(2)
C1 C2 N1 121.6(2)
C1 C2 C3 123.3(2)
N1 C2 C3 115.06(19)
C2 C3 C4 113.1(2)
C2 C3 H3A 108.9
C4 C3 H3A 108.9
C2 C3 H3B 108.9
C4 C3 H3B 108.9
H3A C3 H3B 107.8
C8 C4 C5 109.6(2)
C8 C4 C7 109.3(3)
C5 C4 C7 110.1(3)
C8 C4 C3 110.7(3)
C5 C4 C3 107.8(2)
C7 C4 C3 109.3(2)
C6 C5 C4 115.1(2)
C6 C5 H5A 108.5
C4 C5 H5A 108.5
C6 C5 H5B 108.5
C4 C5 H5B 108.5
H5A C5 H5B 107.5
O1 C6 C1 121.3(3)
O1 C6 C5 120.3(2)
C1 C6 C5 118.5(2)
C4 C7 H7A 109.5
C4 C7 H7B 109.5
H7A C7 H7B 109.5
C4 C7 H7C 109.5
H7A C7 H7C 109.5
H7B C7 H7C 109.5
C4 C8 H8A 109.5
C4 C8 H8B 109.5
H8A C8 H8B 109.5
C4 C8 H8C 109.5
H8A C8 H8C 109.5
H8B C8 H8C 109.5
C1 C9 C12 111.71(18)
C1 C9 C10 108.13(19)
C12 C9 C10 107.3(2)
C1 C9 H9 109.9
C12 C9 H9 109.9
C10 C9 H9 109.9
C9 C10 C11 107.84(17)
C9 C10 H10A 110.1
C11 C10 H10A 110.1
C9 C10 H10B 110.1
C11 C10 H10B 110.1
H10A C10 H10B 108.5
N1 C11 O2 110.01(18)
N1 C11 C18 110.22(19)
O2 C11 C18 105.97(19)
N1 C11 C10 109.85(19)
O2 C11 C10 108.81(19)
C18 C11 C10 111.89(17)
C13 C12 C17 118.1(3)
C13 C12 C9 119.4(2)
C17 C12 C9 122.5(3)
O2 C13 C14 114.9(3)
O2 C13 C12 123.4(2)
C14 C13 C12 121.7(3)
C15 C14 C13 118.4(4)
C15 C14 H14 120.8
C13 C14 H14 120.8
C16 C15 C14 121.1(4)
C16 C15 H15 119.4
C14 C15 H15 119.4
C15 C16 C17 120.2(3)
C15 C16 H16 119.9
C17 C16 H16 119.9
C16 C17 C12 120.5(3)
C16 C17 H17 119.7
C12 C17 H17 119.7
C23 C18 C19 118.2(2)
C23 C18 C11 120.5(2)
C19 C18 C11 121.2(3)
C18 C19 C20 119.6(3)
C18 C19 H19 120.2
C20 C19 H19 120.2
C21 C20 C19 119.9(3)
C21 C20 H20 120.1
C19 C20 H20 120.1
C22 C21 C20 121.0(3)
C22 C21 H21 119.5
C20 C21 H21 119.5
C21 C22 C23 119.5(4)
C21 C22 H22 120.2
C23 C22 H22 120.2
C18 C23 C22 121.7(3)
C18 C23 H23 119.2
C22 C23 H23 119.2
C25 C24 C29 120.8(2)
C25 C24 C32 118.79(19)
C29 C24 C32 120.38(18)
N2 C25 C24 121.3(2)
N2 C25 C26 116.03(18)
C24 C25 C26 122.66(19)
C25 C26 C27 113.76(19)
C25 C26 H26A 108.8
C27 C26 H26A 108.8
C25 C26 H26B 108.8
C27 C26 H26B 108.8
H26A C26 H26B 107.7
C28 C27 C31 110.3(2)
C28 C27 C26 107.5(2)
C31 C27 C26 110.8(2)
C28 C27 C30 110.0(2)
C31 C27 C30 109.4(2)
C26 C27 C30 108.7(2)
C29 C28 C27 114.5(2)
C29 C28 H28A 108.6
C27 C28 H28A 108.6
C29 C28 H28B 108.6
C27 C28 H28B 108.6
H28A C28 H28B 107.6
O3 C29 C24 122.7(2)
O3 C29 C28 119.7(2)
C24 C29 C28 117.5(2)
C27 C30 H30A 109.5
C27 C30 H30B 109.5
H30A C30 H30B 109.5
C27 C30 H30C 109.5
H30A C30 H30C 109.5
H30B C30 H30C 109.5
C27 C31 H31A 109.5
C27 C31 H31B 109.5
H31A C31 H31B 109.5
C27 C31 H31C 109.5
H31A C31 H31C 109.5
H31B C31 H31C 109.5
C35 C32 C24 112.63(18)
C35 C32 C33 107.02(19)
C24 C32 C33 107.86(17)
C35 C32 H32 109.7
C24 C32 H32 109.7
C33 C32 H32 109.7
C32 C33 C34 107.61(16)
C32 C33 H33A 110.2
C34 C33 H33A 110.2
C32 C33 H33B 110.2
C34 C33 H33B 110.2
H33A C33 H33B 108.5
N2 C34 O4 109.98(17)
N2 C34 C33 109.15(18)
O4 C34 C33 109.81(19)
N2 C34 C41 110.57(19)
O4 C34 C41 106.50(19)
C33 C34 C41 110.80(16)
C36 C35 C40 118.7(3)
C36 C35 C32 119.0(2)
C40 C35 C32 122.2(2)
O4 C36 C35 123.9(2)
O4 C36 C37 115.7(2)
C35 C36 C37 120.4(2)
C38 C37 C36 119.8(3)
C38 C37 H37 120.1
C36 C37 H37 120.1
C37 C38 C39 120.0(3)
C37 C38 H38 120.0
C39 C38 H38 120.0
C40 C39 C38 120.0(3)
C40 C39 H39 120.0
C38 C39 H39 120.0
C39 C40 C35 121.0(3)
C39 C40 H40 119.5
C35 C40 H40 119.5
C46 C41 C42 118.8(2)
C46 C41 C34 120.1(2)
C42 C41 C34 121.0(2)
C41 C42 C43 119.7(3)
C41 C42 H42 120.1
C43 C42 H42 120.1
C44 C43 C42 120.7(3)
C44 C43 H43 119.6
C42 C43 H43 119.6
C45 C44 C43 119.7(2)
C45 C44 H44 120.2
C43 C44 H44 120.2
C44 C45 C46 120.4(3)
C44 C45 H45 119.8
C46 C45 H45 119.8
C45 C46 C41 120.7(3)
C45 C46 H46 119.7
C41 C46 H46 119.7
C2 N1 C11 123.44(19)
C2 N1 H1A 115.6(18)
C11 N1 H1A 120.9(18)
C25 N2 C34 123.32(18)
C25 N2 H2A 119.1(17)
C34 N2 H2A 117.5(17)
C13 O2 C11 117.22(19)
C36 O4 C34 118.07(18)

loop_
_geom_bond_atom_site_label_1
_geom_bond_atom_site_label_2
_geom_bond_distance
C1 C2 1.358(3)
C1 C6 1.435(3)
C1 C9 1.510(3)
C2 N1 1.361(3)
C2 C3 1.501(4)
C3 C4 1.534(3)
C3 H3A 0.9700
C3 H3B 0.9700
C4 C8 1.517(5)
C4 C5 1.524(4)
C4 C7 1.529(5)
C5 C6 1.482(4)
C5 H5A 0.9700
C5 H5B 0.9700
C6 O1 1.237(3)
C7 H7A 0.9600
C7 H7B 0.9600
C7 H7C 0.9600
C8 H8A 0.9600
C8 H8B 0.9600
C8 H8C 0.9600
C9 C12 1.513(4)
C9 C10 1.517(3)
C9 H9 0.9800
C10 C11 1.524(3)
C10 H10A 0.9700
C10 H10B 0.9700
C11 N1 1.435(3)
C11 O2 1.444(3)
C11 C18 1.518(3)
C12 C13 1.390(4)
C12 C17 1.391(4)
C13 O2 1.383(3)
C13 C14 1.389(4)
C14 C15 1.382(5)
C14 H14 0.9300
C15 C16 1.365(6)
C15 H15 0.9300
C16 C17 1.382(5)
C16 H16 0.9300
C17 H17 0.9300
C18 C23 1.381(4)
C18 C19 1.382(4)
C19 C20 1.406(5)
C19 H19 0.9300
C20 C21 1.367(5)
C20 H20 0.9300
C21 C22 1.342(5)
C21 H21 0.9300
C22 C23 1.384(4)
C22 H22 0.9300
C23 H23 0.9300
C24 C25 1.365(3)
C24 C29 1.432(3)
C24 C32 1.519(3)
C25 N2 1.355(3)
C25 C26 1.497(3)
C26 C27 1.527(3)
C26 H26A 0.9700
C26 H26B 0.9700
C27 C28 1.524(3)
C27 C31 1.525(4)
C27 C30 1.536(4)
C28 C29 1.507(4)
C28 H28A 0.9700
C28 H28B 0.9700
C29 O3 1.230(3)
C30 H30A 0.9600
C30 H30B 0.9600
C30 H30C 0.9600
C31 H31A 0.9600
C31 H31B 0.9600
C31 H31C 0.9600
C32 C35 1.504(3)
C32 C33 1.522(3)
C32 H32 0.9800
C33 C34 1.526(3)
C33 H33A 0.9700
C33 H33B 0.9700
C34 N2 1.441(3)
C34 O4 1.448(3)
C34 C41 1.526(3)
C35 C36 1.385(4)
C35 C40 1.394(4)
C36 O4 1.374(3)
C36 C37 1.394(4)
C37 C38 1.381(5)
C37 H37 0.9300
C38 C39 1.384(6)
C38 H38 0.9300
C39 C40 1.370(4)
C39 H39 0.9300
C40 H40 0.9300
C41 C46 1.382(4)
C41 C42 1.384(4)
C42 C43 1.389(4)
C42 H42 0.9300
C43 C44 1.369(5)
C43 H43 0.9300
C44 C45 1.361(4)
C44 H44 0.9300
C45 C46 1.380(3)
C45 H45 0.9300
C46 H46 0.9300
N1 H1A 0.857(10)
N2 H2A 0.869(10)

loop_
_geom_hbond_atom_site_label_D
_geom_hbond_atom_site_label_H
_geom_hbond_atom_site_label_A
_geom_hbond_distance_DH
_geom_hbond_distance_HA
_geom_hbond_distance_DA
_geom_hbond_angle_DHA
_geom_hbond_site_symmetry_A
N1 H1A O1 0.857(10) 1.960(11) 2.811(2) 171(3) 1_545
N2 H2A O3 0.869(10) 1.974(10) 2.843(2) 178(2) 1_545

loop_
_geom_torsion_atom_site_label_1
_geom_torsion_atom_site_label_2
_geom_torsion_atom_site_label_3
_geom_torsion_atom_site_label_4
_geom_torsion
C6 C1 C2 N1 -179.0(2)
C9 C1 C2 N1 1.7(4)
C6 C1 C2 C3 -0.3(4)
C9 C1 C2 C3 -179.5(2)
C1 C2 C3 C4 23.4(4)
N1 C2 C3 C4 -157.7(2)
C2 C3 C4 C8 72.9(3)
C2 C3 C4 C5 -46.9(3)
C2 C3 C4 C7 -166.7(3)
C8 C4 C5 C6 -68.2(3)
C7 C4 C5 C6 171.6(3)
C3 C4 C5 C6 52.3(3)
C2 C1 C6 O1 -175.8(3)
C9 C1 C6 O1 3.4(4)
C2 C1 C6 C5 4.3(4)
C9 C1 C6 C5 -176.4(2)
C4 C5 C6 O1 147.9(3)
C4 C5 C6 C1 -32.2(4)
C2 C1 C9 C12 81.1(3)
C6 C1 C9 C12 -98.1(3)
C2 C1 C9 C10 -36.8(3)
C6 C1 C9 C10 144.0(2)
C1 C9 C10 C11 62.0(3)
C12 C9 C10 C11 -58.7(2)
C9 C10 C11 N1 -53.8(3)
C9 C10 C11 O2 66.7(2)
C9 C10 C11 C18 -176.6(2)
C1 C9 C12 C13 -90.7(3)
C10 C9 C12 C13 27.7(3)
C1 C9 C12 C17 89.3(3)
C10 C9 C12 C17 -152.4(2)
C17 C12 C13 O2 178.6(2)
C9 C12 C13 O2 -1.5(4)
C17 C12 C13 C14 1.0(4)
C9 C12 C13 C14 -179.1(2)
O2 C13 C14 C15 -179.6(3)
C12 C13 C14 C15 -1.8(5)
C13 C14 C15 C16 1.6(6)
C14 C15 C16 C17 -0.5(6)
C15 C16 C17 C12 -0.5(5)
C13 C12 C17 C16 0.2(4)
C9 C12 C17 C16 -179.7(3)
N1 C11 C18 C23 -32.7(3)
O2 C11 C18 C23 -151.7(2)
C10 C11 C18 C23 89.8(3)
N1 C11 C18 C19 151.6(2)
O2 C11 C18 C19 32.6(3)
C10 C11 C18 C19 -85.8(3)
C23 C18 C19 C20 -0.3(4)
C11 C18 C19 C20 175.4(2)
C18 C19 C20 C21 0.9(5)
C19 C20 C21 C22 -1.4(5)
C20 C21 C22 C23 1.3(4)
C19 C18 C23 C22 0.2(4)
C11 C18 C23 C22 -175.6(2)
C21 C22 C23 C18 -0.7(4)
C29 C24 C25 N2 -178.2(2)
C32 C24 C25 N2 1.7(3)
C29 C24 C25 C26 0.4(4)
C32 C24 C25 C26 -179.8(2)
N2 C25 C26 C27 -158.4(2)
C24 C25 C26 C27 23.0(3)
C25 C26 C27 C28 -47.9(3)
C25 C26 C27 C31 72.8(3)
C25 C26 C27 C30 -166.9(2)
C31 C27 C28 C29 -67.2(3)
C26 C27 C28 C29 53.8(3)
C30 C27 C28 C29 172.0(2)
C25 C24 C29 O3 -178.2(2)
C32 C24 C29 O3 1.9(4)
C25 C24 C29 C28 4.7(4)
C32 C24 C29 C28 -175.1(2)
C27 C28 C29 O3 149.4(3)
C27 C28 C29 C24 -33.5(3)
C25 C24 C32 C35 83.8(3)
C29 C24 C32 C35 -96.3(3)
C25 C24 C32 C33 -34.0(3)
C29 C24 C32 C33 145.8(2)
C35 C32 C33 C34 -60.6(2)
C24 C32 C33 C34 60.8(2)
C32 C33 C34 N2 -57.3(2)
C32 C33 C34 O4 63.3(2)
C32 C33 C34 C41 -179.3(2)
C24 C32 C35 C36 -87.1(2)
C33 C32 C35 C36 31.2(3)
C24 C32 C35 C40 95.0(3)
C33 C32 C35 C40 -146.6(2)
C40 C35 C36 O4 176.5(2)
C32 C35 C36 O4 -1.4(3)
C40 C35 C36 C37 -1.4(4)
C32 C35 C36 C37 -179.3(2)
O4 C36 C37 C38 -176.6(3)
C35 C36 C37 C38 1.5(4)
C36 C37 C38 C39 0.0(5)
C37 C38 C39 C40 -1.4(5)
C38 C39 C40 C35 1.5(5)
C36 C35 C40 C39 -0.1(4)
C32 C35 C40 C39 177.7(3)
N2 C34 C41 C46 -40.4(3)
O4 C34 C41 C46 -159.91(19)
C33 C34 C41 C46 80.7(3)
N2 C34 C41 C42 143.9(2)
O4 C34 C41 C42 24.5(3)
C33 C34 C41 C42 -94.9(3)
C46 C41 C42 C43 -0.2(4)
C34 C41 C42 C43 175.5(2)
C41 C42 C43 C44 -0.7(4)
C42 C43 C44 C45 0.6(4)
C43 C44 C45 C46 0.3(4)
C44 C45 C46 C41 -1.2(4)
C42 C41 C46 C45 1.2(3)
C34 C41 C46 C45 -174.6(2)
C1 C2 N1 C11 7.5(4)
C3 C2 N1 C11 -171.3(2)
O2 C11 N1 C2 -99.9(3)
C18 C11 N1 C2 143.6(2)
C10 C11 N1 C2 19.9(3)
C24 C25 N2 C34 2.6(4)
C26 C25 N2 C34 -176.0(2)
O4 C34 N2 C25 -94.3(3)
C33 C34 N2 C25 26.3(3)
C41 C34 N2 C25 148.4(2)
C14 C13 O2 C11 -174.4(2)
C12 C13 O2 C11 7.9(4)
N1 C11 O2 C13 80.4(2)
C18 C11 O2 C13 -160.4(2)
C10 C11 O2 C13 -39.9(3)
C35 C36 O4 C34 2.2(3)
C37 C36 O4 C34 -179.8(2)
N2 C34 O4 C36 86.8(2)
C33 C34 O4 C36 -33.3(3)
C41 C34 O4 C36 -153.31(19)
